data_4305278
loop_
_publ_author_name
'Hong Deng'
'Yongcai Qiu'
'Carole Daiguebonne'
'Nicolas Kerbellec'
'Olivier Guillou'
'Matthias Zeller'
'Stuart R. Batten'

_publ_contact_author
;
 Hong Deng
 School of Chemistry and Environment
 South China Nomal University 
 Guangzhou 510006
 P. R. China
;
_publ_contact_author_email dh@scnu.edu.cn
_publ_contact_author_fax '86 20 33381880'
_publ_contact_author_phone '86 20 33381880'
_publ_section_title
;
Synthesis of New Copper Cyanide complexes via the Transformation of
Organonitrile to Inorganic Cyanide
;
_journal_name_full 'Inorganic Chemistry'
_journal_page_first 5866
_journal_page_last 5872
_journal_paper_doi 10.1021/ic800164b
_journal_volume 47
_journal_year 2008
_chemical_formula_moiety 'C7 Cu4 N7, C4 H12 N, Cu H14 N4 O'
_chemical_formula_sum 'C11 H26 Cu5 N12 O'
_chemical_formula_weight 660.14
_chemical_name_systematic
; 
 ? 
;
_space_group_IT_number 62
_symmetry_cell_setting orthorhombic
_symmetry_space_group_name_Hall '-P 2ac 2n'
_symmetry_space_group_name_H-M 'P n m a'
_atom_sites_solution_hydrogens geom
_atom_sites_solution_primary direct
_atom_sites_solution_secondary difmap
_audit_creation_method SHELXL-97
_cell_angle_alpha 90.00
_cell_angle_beta 90.00
_cell_angle_gamma 90.00
_cell_formula_units_Z 4
_cell_length_a 14.3384(4)
_cell_length_b 13.3522(4)
_cell_length_c 12.3444(4)
_cell_measurement_reflns_used 2500
_cell_measurement_temperature 293(2)
_cell_measurement_theta_max 28.00
_cell_measurement_theta_min 1.36
_cell_volume 2363.33(12)
_computing_cell_refinement 'SAINT (Bruker, 2004)'
_computing_data_collection 'APEX-II (Bruker, 2004)'
_computing_data_reduction SAINT
_computing_structure_refinement 'SHELXL-97 (Sheldrick, 1997)'
_computing_structure_solution 'SHELXS-97 (Sheldrick, 1997)'
_diffrn_ambient_temperature 293(2)
_diffrn_measured_fraction_theta_full 1.000
_diffrn_measured_fraction_theta_max 1.000
_diffrn_measurement_device_type 'Bruker APEX-II area-detector diffractometer'
_diffrn_measurement_method '\f and \w scan'
_diffrn_radiation_monochromator graphite
_diffrn_radiation_source 'fine-focus sealed tube'
_diffrn_radiation_type MoK\a
_diffrn_radiation_wavelength 0.71073
_diffrn_reflns_av_R_equivalents 0.0910
_diffrn_reflns_av_sigmaI/netI 0.0581
_diffrn_reflns_limit_h_max 17
_diffrn_reflns_limit_h_min -17
_diffrn_reflns_limit_k_max 16
_diffrn_reflns_limit_k_min -16
_diffrn_reflns_limit_l_max 13
_diffrn_reflns_limit_l_min -15
_diffrn_reflns_number 19913
_diffrn_reflns_theta_full 26.00
_diffrn_reflns_theta_max 26.00
_diffrn_reflns_theta_min 2.18
_diffrn_standards_number 0
_exptl_absorpt_coefficient_mu 4.453
_exptl_absorpt_correction_T_max 0.5871
_exptl_absorpt_correction_T_min 0.5147
_exptl_absorpt_correction_type multi-scan
_exptl_absorpt_process_details SADABS
_exptl_crystal_colour blue
_exptl_crystal_density_diffrn 1.855
_exptl_crystal_density_method 'not measured'
_exptl_crystal_description block
_exptl_crystal_F_000 1316
_exptl_crystal_size_max 0.15
_exptl_crystal_size_mid 0.13
_exptl_crystal_size_min 0.12
_refine_diff_density_max 1.760
_refine_diff_density_min -1.546
_refine_diff_density_rms 0.173
_refine_ls_extinction_method none
_refine_ls_goodness_of_fit_ref 1.053
_refine_ls_hydrogen_treatment constr
_refine_ls_matrix_type full
_refine_ls_number_parameters 143
_refine_ls_number_reflns 2439
_refine_ls_number_restraints 9
_refine_ls_restrained_S_all 1.052
_refine_ls_R_factor_all 0.1220
_refine_ls_R_factor_gt 0.0705
_refine_ls_shift/su_max 0.000
_refine_ls_shift/su_mean 0.000
_refine_ls_structure_factor_coef Fsqd
_refine_ls_weighting_details 'calc w=1/[\s^2^(Fo^2^)+(0.0875P)^2^+21.3970P] where P=(Fo^2^+2Fc^2^)/3'
_refine_ls_weighting_scheme calc
_refine_ls_wR_factor_gt 0.1837
_refine_ls_wR_factor_ref 0.2152
_reflns_number_gt 1463
_reflns_number_total 2439
_reflns_threshold_expression >2sigma(I)
_cod_data_source_file ic800164b-file002_2.cif
_cod_data_source_block 2
_cod_database_code 4305278

loop_
_symmetry_equiv_pos_as_xyz
'x, y, z'
'-x+1/2, -y, z+1/2'
'-x, y+1/2, -z'
'x+1/2, -y+1/2, -z+1/2'
'-x, -y, -z'
'x-1/2, y, -z-1/2'
'x, -y-1/2, z'
'-x-1/2, y-1/2, z-1/2'

loop_
_atom_site_label
_atom_site_type_symbol
_atom_site_fract_x
_atom_site_fract_y
_atom_site_fract_z
_atom_site_U_iso_or_equiv
_atom_site_adp_type
_atom_site_occupancy
_atom_site_symmetry_multiplicity
_atom_site_calc_flag
_atom_site_refinement_flags
_atom_site_disorder_assembly
_atom_site_disorder_group
C1 C 0.4581(7) 0.4852(8) 0.1302(8) 0.043(2) Uani 1 1 d . . .
C2 C 0.3192(6) 0.4709(7) -0.0807(8) 0.040(2) Uani 1 1 d . . .
C3 C 0.4727(7) 0.4879(8) 0.4684(7) 0.055(3) Uani 0.50 1 d P . .
N3 N 0.4727(7) 0.4879(8) 0.4684(7) 0.055(3) Uani 0.50 1 d P . .
C4 C 0.3644(7) 0.2940(8) 0.3648(8) 0.063(3) Uani 0.50 1 d P . .
N4 N 0.3644(7) 0.2940(8) 0.3648(8) 0.063(3) Uani 0.50 1 d P . .
C5 C 0.4687(6) 0.2930(6) -0.0409(7) 0.045(2) Uani 0.50 1 d P . .
N5 N 0.4687(6) 0.2930(6) -0.0409(7) 0.045(2) Uani 0.50 1 d P . .
C6 C 0.3442(17) 0.2500 0.700(3) 0.24(2) Uani 1 2 d SD . .
H61 H 0.3815 0.2895 0.6520 0.360 Uiso 0.50 1 d PR . .
H62 H 0.3674 0.1825 0.7017 0.360 Uiso 0.50 1 d PR . .
H63 H 0.3474 0.2500 0.7720 0.360 Uiso 1 2 d SR . .
C7 C 0.192(2) 0.2500 0.7635(18) 0.26(3) Uani 1 2 d SD . .
H71 H 0.1658 0.1846 0.7735 0.383 Uiso 0.50 1 d PR . .
H72 H 0.1431 0.2982 0.7549 0.383 Uiso 0.50 1 d PR . .
H73 H 0.2293 0.2500 0.8255 0.383 Uiso 1 2 d SR . .
C8 C 0.2314(14) 0.1605(14) 0.6080(17) 0.172(11) Uani 1 1 d D . .
H81 H 0.2272 0.1755 0.5322 0.258 Uiso 1 1 d R . .
H82 H 0.1736 0.1320 0.6324 0.258 Uiso 1 1 d R . .
H83 H 0.2811 0.1135 0.6200 0.258 Uiso 1 1 d R . .
Cu1 Cu 0.44565(8) 0.43741(9) -0.03898(10) 0.0429(4) Uani 1 1 d . . .
Cu2 Cu 0.37819(9) 0.44371(12) 0.36340(11) 0.0590(5) Uani 1 1 d . . .
Cu3 Cu 0.16017(14) 0.2500 0.16633(17) 0.0591(6) Uani 1 2 d S . .
N1 N 0.4253(6) 0.4706(7) 0.2116(7) 0.051(2) Uani 1 1 d . . .
N2 N 0.2456(7) 0.4950(7) -0.1062(7) 0.057(2) Uani 1 1 d . . .
N6 N 0.1633(9) 0.0971(9) 0.1701(10) 0.099(4) Uani 1 1 d . . .
H6A H 0.1743 0.0737 0.1038 0.148 Uiso 1 1 calc R . .
H6B H 0.1087 0.0740 0.1936 0.148 Uiso 1 1 calc R . .
H6C H 0.2084 0.0769 0.2146 0.148 Uiso 1 1 calc R . .
N7 N 0.2905(12) 0.2500 0.1112(16) 0.115(7) Uani 1 2 d S . .
H7A H 0.2899 0.2500 0.0391 0.173 Uiso 1 2 calc SR . .
H7B H 0.3199 0.1956 0.1349 0.173 Uiso 0.50 1 calc PR . .
H7C H 0.3199 0.3044 0.1349 0.173 Uiso 0.50 1 calc PR . .
N8 N 0.0633(15) 0.2500 0.2894(16) 0.124(8) Uani 1 2 d S . .
H8A H 0.0062 0.2500 0.2613 0.186 Uiso 1 2 calc SR . .
H8B H 0.0710 0.3044 0.3301 0.186 Uiso 0.50 1 calc PR . .
H8C H 0.0710 0.1956 0.3301 0.186 Uiso 0.50 1 calc PR . .
N9 N 0.2502(10) 0.2500 0.6668(8) 0.053(4) Uani 1 2 d SD . .
O1 O 0.0734(10) 0.2500 0.0183(13) 0.110(5) Uani 1 2 d SD . .
H1W H 0.1014 0.2500 -0.0396 0.166 Uiso 1 2 d SRD . .
H2W H 0.0183 0.2500 0.0005 0.166 Uiso 1 2 d SRD . .

loop_
_atom_site_aniso_label
_atom_site_aniso_U_11
_atom_site_aniso_U_22
_atom_site_aniso_U_33
_atom_site_aniso_U_23
_atom_site_aniso_U_13
_atom_site_aniso_U_12
C1 0.041(6) 0.044(6) 0.043(6) 0.003(5) 0.001(4) 0.002(4)
C2 0.025(5) 0.050(6) 0.046(5) -0.004(5) -0.007(4) 0.004(4)
C3 0.062(7) 0.055(6) 0.050(6) -0.007(5) 0.001(5) 0.006(5)
N3 0.062(7) 0.055(6) 0.050(6) -0.007(5) 0.001(5) 0.006(5)
C4 0.071(7) 0.061(6) 0.057(6) -0.005(5) 0.013(5) -0.003(5)
N4 0.071(7) 0.061(6) 0.057(6) -0.005(5) 0.013(5) -0.003(5)
C5 0.048(5) 0.037(4) 0.049(5) -0.004(4) -0.003(4) 0.000(4)
N5 0.048(5) 0.037(4) 0.049(5) -0.004(4) -0.003(4) 0.000(4)
C6 0.29(6) 0.17(4) 0.27(6) 0.000 0.08(5) 0.000
C7 0.56(8) 0.081(18) 0.13(2) 0.000 0.22(4) 0.000
C8 0.23(3) 0.137(18) 0.150(18) -0.074(16) 0.085(19) -0.059(18)
Cu1 0.0418(7) 0.0375(7) 0.0494(7) 0.0019(6) -0.0004(5) -0.0024(5)
Cu2 0.0504(8) 0.0838(11) 0.0429(7) 0.0028(7) 0.0078(6) 0.0079(7)
Cu3 0.0588(13) 0.0548(12) 0.0636(13) 0.000 0.0015(10) 0.000
N1 0.054(6) 0.057(6) 0.041(5) 0.001(4) 0.007(4) -0.007(4)
N2 0.060(6) 0.062(6) 0.049(5) -0.006(5) 0.000(5) 0.001(5)
N6 0.128(11) 0.064(7) 0.104(10) 0.012(7) -0.025(8) 0.009(7)
N7 0.076(13) 0.17(2) 0.102(14) 0.000 0.014(11) 0.000
N8 0.137(19) 0.136(19) 0.100(15) 0.000 0.045(13) 0.000
N9 0.101(11) 0.023(6) 0.034(6) 0.000 -0.024(7) 0.000
O1 0.078(10) 0.126(14) 0.128(13) 0.000 -0.011(9) 0.000

loop_
_atom_type_symbol
_atom_type_description
_atom_type_scat_dispersion_real
_atom_type_scat_dispersion_imag
_atom_type_scat_source
C C 0.0033 0.0016 'International Tables Vol C Tables 4.2.6.8 and 6.1.1.4'
H H 0.0000 0.0000 'International Tables Vol C Tables 4.2.6.8 and 6.1.1.4'
N N 0.0061 0.0033 'International Tables Vol C Tables 4.2.6.8 and 6.1.1.4'
O O 0.0106 0.0060 'International Tables Vol C Tables 4.2.6.8 and 6.1.1.4'
Cu Cu 0.3201 1.2651 'International Tables Vol C Tables 4.2.6.8 and 6.1.1.4'

loop_
_geom_angle_atom_site_label_1
_geom_angle_atom_site_label_2
_geom_angle_atom_site_label_3
_geom_angle
_geom_angle_site_symmetry_1
_geom_angle_site_symmetry_3
_geom_angle_publ_flag
N1 C1 Cu1 148.7(9) . 5_665 ?
N1 C1 Cu1 140.0(9) . . ?
Cu1 C1 Cu1 71.3(3) 5_665 . ?
N2 C2 Cu1 176.9(10) . . ?
N3 C3 Cu2 178.4(14) 5_666 . ?
C3 C3 Cu2 178.4(14) 5_666 . ?
N4 C4 Cu2 174.3(3) 7_565 . ?
C4 C4 Cu2 174.3(3) 7_565 . ?
N5 C5 Cu1 170.3(3) 7_565 . ?
C5 C5 Cu1 170.3(3) 7_565 . ?
N9 C6 H61 110.4 . . ?
N9 C6 H62 109.6 . . ?
H61 C6 H62 109.5 . . ?
N9 C6 H63 110.1 . . ?
N9 C7 H71 109.4 . . ?
N9 C7 H72 109.2 . . ?
H71 C7 H72 109.5 . . ?
N9 C7 H73 110.4 . . ?
N9 C8 H81 109.5 . . ?
N9 C8 H82 109.6 . . ?
H81 C8 H82 109.5 . . ?
N9 C8 H83 109.3 . . ?
H81 C8 H83 109.5 . . ?
H82 C8 H83 109.5 . . ?
C2 Cu1 C5 112.5(4) . . ?
C2 Cu1 C1 111.5(4) . 5_665 ?
C5 Cu1 C1 112.0(4) . 5_665 ?
C2 Cu1 C1 105.2(4) . . ?
C5 Cu1 C1 106.5(4) . . ?
C1 Cu1 C1 108.7(3) 5_665 . ?
C2 Cu1 Cu1 122.4(3) . 5_665 ?
C5 Cu1 Cu1 124.3(3) . 5_665 ?
C1 Cu1 Cu1 56.8(3) 5_665 5_665 ?
C1 Cu1 Cu1 51.9(3) . 5_665 ?
C3 Cu2 N2 111.5(4) . 2_565 ?
C3 Cu2 C4 111.1(4) . . ?
N2 Cu2 C4 108.7(4) 2_565 . ?
C3 Cu2 N1 109.1(4) . . ?
N2 Cu2 N1 113.5(4) 2_565 . ?
C4 Cu2 N1 102.6(4) . . ?
N7 Cu3 N6 89.3(4) . . ?
N7 Cu3 N6 89.3(4) . 7_565 ?
N6 Cu3 N6 176.4(7) . 7_565 ?
N7 Cu3 N8 152.4(9) . . ?
N6 Cu3 N8 89.9(4) . . ?
N6 Cu3 N8 89.9(4) 7_565 . ?
N7 Cu3 O1 104.2(7) . . ?
N6 Cu3 O1 91.8(3) . . ?
N6 Cu3 O1 91.8(3) 7_565 . ?
N8 Cu3 O1 103.3(7) . . ?
C1 N1 Cu2 174.8(9) . . ?
C2 N2 Cu2 170.9(9) . 2_564 ?
Cu3 N6 H6A 109.5 . . ?
Cu3 N6 H6B 109.5 . . ?
H6A N6 H6B 109.5 . . ?
Cu3 N6 H6C 109.5 . . ?
H6A N6 H6C 109.5 . . ?
H6B N6 H6C 109.5 . . ?
Cu3 N7 H7A 109.5 . . ?
Cu3 N7 H7B 109.5 . . ?
H7A N7 H7B 109.5 . . ?
Cu3 N7 H7C 109.5 . . ?
H7A N7 H7C 109.5 . . ?
H7B N7 H7C 109.5 . . ?
Cu3 N8 H8A 109.5 . . ?
Cu3 N8 H8B 109.5 . . ?
H8A N8 H8B 109.5 . . ?
Cu3 N8 H8C 109.5 . . ?
H8A N8 H8C 109.5 . . ?
H8B N8 H8C 109.5 . . ?
C6 N9 C8 109.3(9) . . ?
C6 N9 C8 109.3(10) . 7_565 ?
C8 N9 C8 114(2) . 7_565 ?
C6 N9 C7 107.7(12) . . ?
C8 N9 C7 108.1(9) . . ?
C8 N9 C7 108.1(9) 7_565 . ?
Cu3 O1 H1W 116.4 . . ?
Cu3 O1 H2W 139.9 . . ?
H1W O1 H2W 103.7 . . ?

loop_
_geom_bond_atom_site_label_1
_geom_bond_atom_site_label_2
_geom_bond_distance
_geom_bond_site_symmetry_2
_geom_bond_publ_flag
C1 N1 1.126(12) . ?
C1 Cu1 2.059(10) 5_665 ?
C1 Cu1 2.191(10) . ?
C2 N2 1.147(12) . ?
C2 Cu1 1.937(9) . ?
C3 N3 1.152(18) 5_666 ?
C3 C3 1.152(18) 5_666 ?
C3 Cu2 1.965(9) . ?
C4 N4 1.18(2) 7_565 ?
C4 C4 1.18(2) 7_565 ?
C4 Cu2 2.008(10) . ?
C5 N5 1.147(17) 7_565 ?
C5 C5 1.147(17) 7_565 ?
C5 Cu1 1.957(8) . ?
C6 N9 1.411(19) . ?
C6 H61 0.9600 . ?
C6 H62 0.9600 . ?
C6 H63 0.8846 . ?
C7 N9 1.453(18) . ?
C7 H71 0.9600 . ?
C7 H72 0.9600 . ?
C7 H73 0.9321 . ?
C8 N9 1.424(14) . ?
C8 H81 0.9600 . ?
C8 H82 0.9600 . ?
C8 H83 0.9600 . ?
Cu1 C1 2.059(10) 5_665 ?
Cu1 Cu1 2.480(2) 5_665 ?
Cu2 N2 1.990(10) 2_565 ?
Cu2 N1 2.025(8) . ?
Cu3 N7 1.989(17) . ?
Cu3 N6 2.043(12) . ?
Cu3 N6 2.043(12) 7_565 ?
Cu3 N8 2.058(17) . ?
Cu3 O1 2.210(16) . ?
N2 Cu2 1.990(10) 2_564 ?
N6 H6A 0.8900 . ?
N6 H6B 0.8900 . ?
N6 H6C 0.8900 . ?
N7 H7A 0.8900 . ?
N7 H7B 0.8900 . ?
N7 H7C 0.8900 . ?
N8 H8A 0.8900 . ?
N8 H8B 0.8900 . ?
N8 H8C 0.8900 . ?
N9 C8 1.424(14) 7_565 ?
O1 H1W 0.8200 . ?
O1 H2W 0.8200 . ?
